data_1530082
loop_
_publ_author_name
'Herberhold, M.'
'Haumaier, L.'
'Schubert, U.'

_publ_section_title
;
 Preparation and molecular structure of Co (N O)2 (S3 N)
;
_journal_name_full 'Inorganica Chimica Acta'
_journal_page_first 21
_journal_page_last 24
_journal_volume 49
_journal_year 1981
_chemical_formula_sum 'Co N3 O2 S3'
_chemical_name_systematic 'Co (N O)2 (S3 N)'
_space_group_IT_number 14
_symmetry_space_group_name_Hall '-P 2ybc'
_symmetry_space_group_name_H-M 'P 1 21/c 1'
_cell_angle_alpha 90
_cell_angle_beta 103.47
_cell_angle_gamma 90
_cell_formula_units_Z 4
_cell_length_a 6.164
_cell_length_b 15.32
_cell_length_c 7.349
_cell_volume 674.894
_citation_journal_id_ASTM ICHAA3
_cod_data_source_file Herberhold_ICHAA3_1981_618.cif
_cod_data_source_block Co1N3O2S3
_cod_original_cell_volume 674.8942
_cod_original_formula_sum 'Co1 N3 O2 S3'
_cod_database_code 1530082

loop_
_symmetry_equiv_pos_as_xyz
x,y,z
-x,y+1/2,-z+1/2
-x,-y,-z
x,-y-1/2,z-1/2

loop_
_atom_site_label
_atom_site_type_symbol
_atom_site_fract_x
_atom_site_fract_y
_atom_site_fract_z
_atom_site_occupancy
_atom_site_U_iso_or_equiv
O2 O-2 -0.3161 -0.0202 0.2038 1 0.0
O1 O-2 0.2749 0.014 0.3689 1 0.0
S1 S-2 0.2857 0.2558 0.0806 1 0.0
N3 N+3 0.0764 0.3237 0.0366 1 0.0
N2 N+2 0.2336 0.0669 -0.1182 1 0.0
S2 S-2 -0.1731 0.29648 -0.0147 1 0.0
Co1 Co+3 0.1532 0.1185 0.05249 1 0.0
N1 N+2 0.2168 0.0632 0.2525 1 0.0
S3 S-2 -0.2042 0.16634 -0.0208 1 0.0
